data_4504572
loop_
_publ_author_name
'Zhang, Guoqi'
'Yang, Guoqiang'
'Ma, Jin Shi'

_publ_section_title
;
 Versatile Framework Solids Constructed from Divalent Transition Metals
 and Citric Acid:&#x2009; Syntheses, Crystal Structures, and Thermal
 Behaviors
;
_journal_issue 2
_journal_name_full 'Crystal Growth &amp; Design'
_journal_page_first 375
_journal_paper_doi 10.1021/cg0503245
_journal_volume 6
_journal_year 2006
_chemical_formula_sum 'C12 H22 Cd3 N0 O20'
_chemical_formula_weight 823.50
_chemical_name_systematic
; 
 ? 
;
_space_group_IT_number 14
_symmetry_cell_setting monoclinic
_symmetry_space_group_name_Hall '-P 2yn'
_symmetry_space_group_name_H-M 'P 1 21/n 1'
_atom_sites_solution_hydrogens geom
_atom_sites_solution_primary direct
_atom_sites_solution_secondary difmap
_audit_creation_method SHELXL-97
_cell_angle_alpha 90.00
_cell_angle_beta 109.09(3)
_cell_angle_gamma 90.00
_cell_formula_units_Z 4
_cell_length_a 12.550(3)
_cell_length_b 10.257(2)
_cell_length_c 18.015(4)
_cell_measurement_reflns_used 20515
_cell_measurement_temperature 293(2)
_cell_measurement_theta_max 27.48
_cell_measurement_theta_min 2.32
_cell_volume 2191.5(9)
_computing_cell_refinement 'Rapid Auto(Rigaku 2001)'
_computing_data_collection 'Rapid Auto(Rigaku 2001)'
_computing_data_reduction 'Rapid Auto(Rigaku 2001)'
_computing_structure_refinement 'SHELXL-97 (Sheldrick, 1997)'
_computing_structure_solution 'SHELXS-97 (Sheldrick, 1990)'
_diffrn_ambient_temperature 293(2)
_diffrn_measured_fraction_theta_full 0.996
_diffrn_measured_fraction_theta_max 0.996
_diffrn_measurement_device_type 'Raxis Rapid IP Area Detector'
_diffrn_measurement_method '\w Oscillation'
_diffrn_radiation_monochromator graphite
_diffrn_radiation_source 'Rotating Anode'
_diffrn_radiation_type MoK\a
_diffrn_radiation_wavelength 0.71073
_diffrn_reflns_av_R_equivalents 0.0302
_diffrn_reflns_av_sigmaI/netI 0.0264
_diffrn_reflns_limit_h_max 16
_diffrn_reflns_limit_h_min -16
_diffrn_reflns_limit_k_max 13
_diffrn_reflns_limit_k_min -12
_diffrn_reflns_limit_l_max 21
_diffrn_reflns_limit_l_min -23
_diffrn_reflns_number 20515
_diffrn_reflns_theta_full 27.48
_diffrn_reflns_theta_max 27.48
_diffrn_reflns_theta_min 2.32
_exptl_absorpt_coefficient_mu 2.983
_exptl_absorpt_correction_T_max 0.7567
_exptl_absorpt_correction_T_min 0.4544
_exptl_absorpt_correction_type empirical
_exptl_absorpt_process_details Abscor
_exptl_crystal_colour colorless
_exptl_crystal_density_diffrn 2.496
_exptl_crystal_density_method 'not measured'
_exptl_crystal_description block
_exptl_crystal_F_000 1592
_exptl_crystal_size_max 0.31
_exptl_crystal_size_mid 0.25
_exptl_crystal_size_min 0.10
_refine_diff_density_max 0.451
_refine_diff_density_min -0.536
_refine_diff_density_rms 0.144
_refine_ls_extinction_method none
_refine_ls_goodness_of_fit_ref 1.004
_refine_ls_hydrogen_treatment mixed
_refine_ls_matrix_type full
_refine_ls_number_parameters 372
_refine_ls_number_reflns 5016
_refine_ls_number_restraints 0
_refine_ls_restrained_S_all 1.004
_refine_ls_R_factor_all 0.0264
_refine_ls_R_factor_gt 0.0206
_refine_ls_shift/su_max 0.002
_refine_ls_shift/su_mean 0.000
_refine_ls_structure_factor_coef Fsqd
_refine_ls_weighting_details 'calc w=1/[\s^2^(Fo^2^)+(0.0289P)^2^+0.0000P] where P=(Fo^2^+2Fc^2^)/3'
_refine_ls_weighting_scheme calc
_refine_ls_wR_factor_gt 0.0462
_refine_ls_wR_factor_ref 0.0477
_reflns_number_gt 4466
_reflns_number_total 5016
_reflns_threshold_expression >2sigma(I)
_cod_data_source_file cg0503245si20050906_104340.cif
_cod_data_source_block 1
_cod_depositor_comments
;
The following automatic conversions were performed:

'_symmetry_cell_setting' value 'Monoclinic' changed to 'monoclinic'
according to /home/saulius/struct/CIF-dictionaries/cif_core.dic
dictionary named 'cif_core.dic' version 2.4.1 from
2010-06-29.

'_exptl_absorpt_correction_type' value 'Empirical'
changed to 'empirical' according to
/home/saulius/struct/CIF-dictionaries/cif_core.dic dictionary named
'cif_core.dic' version 2.4.1 from 2010-06-29.

Automatic conversion script
Id: cif_fix_values 1715 2011-07-08 13:25:40Z adriana 
;
_cod_original_cell_volume 2191.5(8)
_cod_original_sg_symbol_H-M P2(1)/n
_cod_database_code 4504572

loop_
_symmetry_equiv_pos_as_xyz
'x, y, z'
'-x+1/2, y+1/2, -z+1/2'
'-x, -y, -z'
'x-1/2, -y-1/2, z-1/2'

loop_
_atom_site_label
_atom_site_type_symbol
_atom_site_fract_x
_atom_site_fract_y
_atom_site_fract_z
_atom_site_U_iso_or_equiv
_atom_site_adp_type
_atom_site_occupancy
_atom_site_symmetry_multiplicity
_atom_site_calc_flag
_atom_site_refinement_flags
Cd1 Cd 0.337140(15) 0.457984(16) 0.363310(10) 0.02130(5) Uani 1 1 d .
Cd2 Cd 0.329591(14) 0.562423(16) 0.113518(9) 0.01827(5) Uani 1 1 d .
Cd3 Cd 0.347136(14) 0.249975(17) -0.076004(9) 0.02066(5) Uani 1 1 d .
O4 O 0.19227(14) 0.70944(17) 0.13394(11) 0.0268(4) Uani 1 1 d .
O1W O 0.12478(19) -0.0290(2) -0.21368(14) 0.0350(5) Uani 1 1 d .
H2W H 0.095(3) 0.019(3) -0.251(2) 0.033(9) Uiso 1 1 d .
H1W H 0.094(3) -0.065(4) -0.199(2) 0.051(14) Uiso 1 1 d .
O5 O 0.02770(16) 0.80168(18) 0.11098(13) 0.0359(5) Uani 1 1 d .
O1 O 0.15378(14) 0.44323(17) 0.07127(9) 0.0212(3) Uani 1 1 d .
H1A H 0.184(3) 0.363(4) 0.074(2) 0.056(11) Uiso 1 1 d .
O2 O 0.29134(14) 0.46506(18) 0.21904(10) 0.0250(4) Uani 1 1 d .
O3 O 0.15708(15) 0.43994(17) 0.27117(9) 0.0242(3) Uani 1 1 d .
O6 O 0.17019(18) 0.19014(18) 0.12052(14) 0.0403(5) Uani 1 1 d .
O7 O 0.01623(19) 0.10188(19) 0.12881(13) 0.0412(5) Uani 1 1 d .
O15 O 0.2825(3) 0.4348(3) 0.47005(15) 0.0559(7) Uani 1 1 d .
H15B H 0.298(3) 0.494(4) 0.4982(19) 0.036(9) Uiso 1 1 d .
H15A H 0.304(4) 0.364(5) 0.491(2) 0.063(13) Uiso 1 1 d .
O16 O 0.43803(17) 0.7214(2) 0.18987(13) 0.0311(4) Uani 1 1 d .
H16B H 0.415(3) 0.774(4) 0.201(2) 0.046(12) Uiso 1 1 d .
H16A H 0.477(4) 0.752(4) 0.167(2) 0.060(13) Uiso 1 1 d .
O9 O 0.35069(14) 0.35232(18) 0.04404(10) 0.0264(4) Uani 1 1 d .
O10 O 0.48109(16) 0.41500(17) 0.15257(10) 0.0273(4) Uani 1 1 d .
O8 O 0.44239(15) 0.12887(18) 0.03680(9) 0.0218(3) Uani 1 1 d .
H8A H 0.462(3) 0.065(3) 0.0446(19) 0.030(9) Uiso 1 1 d .
O11 O 0.52642(14) 0.33476(17) -0.04049(10) 0.0252(4) Uani 1 1 d .
O12 O 0.71157(14) 0.33840(18) 0.00536(10) 0.0266(4) Uani 1 1 d .
O13 O 0.56436(19) -0.05921(18) 0.11925(10) 0.0351(5) Uani 1 1 d .
O14 O 0.63478(17) -0.04020(16) 0.24879(9) 0.0287(4) Uani 1 1 d .
O17 O 0.2423(2) 0.4376(2) -0.10837(13) 0.0374(5) Uani 1 1 d .
H17B H 0.215(3) 0.462(3) -0.155(2) 0.037(9) Uiso 1 1 d .
H17A H 0.237(4) 0.488(4) -0.082(3) 0.069(15) Uiso 1 1 d .
O18 O 0.19120(16) 0.1268(2) -0.08756(12) 0.0291(4) Uani 1 1 d .
H18B H 0.141(4) 0.159(5) -0.083(3) 0.077(16) Uiso 1 1 d .
H18A H 0.182(4) 0.083(5) -0.125(3) 0.082(16) Uiso 1 1 d .
O19 O 0.2983(2) 0.2684(2) -0.21044(11) 0.0345(5) Uani 1 1 d .
H19B H 0.318(3) 0.324(3) -0.232(2) 0.038(10) Uiso 1 1 d .
H19A H 0.320(3) 0.197(4) -0.232(2) 0.064(12) Uiso 1 1 d .
C4 C 0.0885(2) 0.7008(2) 0.12080(13) 0.0197(4) Uani 1 1 d .
C3 C 0.0290(2) 0.5728(2) 0.11736(13) 0.0203(4) Uani 1 1 d .
H3A H -0.0290 0.5666 0.0664 0.024 Uiso 1 1 calc R
H3B H -0.0089 0.5749 0.1564 0.024 Uiso 1 1 calc R
C1 C 0.09949(19) 0.4481(2) 0.13016(13) 0.0172(4) Uani 1 1 d .
C2 C 0.18958(19) 0.4505(2) 0.21227(13) 0.0179(4) Uani 1 1 d .
C5 C 0.0191(2) 0.3329(2) 0.12096(14) 0.0227(5) Uani 1 1 d .
H5A H -0.0145 0.3375 0.1623 0.027 Uiso 1 1 calc R
H5B H -0.0412 0.3417 0.0712 0.027 Uiso 1 1 calc R
C6 C 0.0722(2) 0.2000(2) 0.12367(14) 0.0247(5) Uani 1 1 d .
C8 C 0.44203(19) 0.3339(2) 0.09828(13) 0.0186(4) Uani 1 1 d .
C7 C 0.50900(18) 0.2089(2) 0.09941(12) 0.0152(4) Uani 1 1 d .
C9 C 0.6216(2) 0.2424(2) 0.08837(13) 0.0214(5) Uani 1 1 d .
H9B H 0.6634 0.2984 0.1314 0.026 Uiso 1 1 calc R
H9A H 0.6644 0.1624 0.0927 0.026 Uiso 1 1 calc R
C10 C 0.6167(2) 0.3090(2) 0.01182(13) 0.0188(4) Uani 1 1 d .
C11 C 0.5282(2) 0.1388(2) 0.17813(12) 0.0186(4) Uani 1 1 d .
H11A H 0.5768 0.1923 0.2200 0.022 Uiso 1 1 calc R
H11B H 0.4564 0.1304 0.1871 0.022 Uiso 1 1 calc R
C12 C 0.5809(2) 0.0040(2) 0.18253(12) 0.0202(4) Uani 1 1 d .

loop_
_atom_site_aniso_label
_atom_site_aniso_U_11
_atom_site_aniso_U_22
_atom_site_aniso_U_33
_atom_site_aniso_U_23
_atom_site_aniso_U_13
_atom_site_aniso_U_12
Cd1 0.02296(9) 0.01615(8) 0.02279(9) 0.00035(6) 0.00474(7) 0.00075(6)
Cd2 0.01871(8) 0.01794(8) 0.01881(8) 0.00175(6) 0.00702(6) 0.00198(6)
Cd3 0.01949(9) 0.02323(9) 0.01718(8) 0.00247(6) 0.00317(6) 0.00113(6)
O4 0.0191(8) 0.0189(8) 0.0429(10) 0.0006(7) 0.0108(7) 0.0000(7)
O1W 0.0343(11) 0.0341(11) 0.0340(11) 0.0016(9) 0.0075(9) -0.0076(10)
O5 0.0250(10) 0.0154(8) 0.0651(14) -0.0017(9) 0.0120(9) 0.0022(7)
O1 0.0242(9) 0.0210(8) 0.0204(8) -0.0013(6) 0.0099(6) 0.0015(7)
O2 0.0186(8) 0.0337(10) 0.0224(8) 0.0056(7) 0.0062(6) -0.0006(7)
O3 0.0262(9) 0.0280(9) 0.0200(8) 0.0032(7) 0.0098(7) -0.0016(7)
O6 0.0368(12) 0.0194(9) 0.0718(15) 0.0011(9) 0.0273(11) 0.0016(8)
O7 0.0468(13) 0.0175(9) 0.0671(14) -0.0025(9) 0.0295(11) -0.0065(8)
O15 0.105(2) 0.0312(12) 0.0470(14) -0.0034(12) 0.0465(15) -0.0008(14)
O16 0.0258(10) 0.0312(10) 0.0395(11) -0.0135(9) 0.0150(9) -0.0017(9)
O9 0.0256(9) 0.0294(9) 0.0242(8) 0.0030(7) 0.0082(7) 0.0108(7)
O10 0.0353(10) 0.0194(8) 0.0261(8) -0.0041(7) 0.0088(7) 0.0044(7)
O8 0.0290(9) 0.0164(8) 0.0161(7) -0.0002(7) 0.0019(6) 0.0009(7)
O11 0.0225(8) 0.0313(9) 0.0218(8) 0.0087(7) 0.0072(6) 0.0002(7)
O12 0.0233(8) 0.0350(10) 0.0241(8) 0.0079(7) 0.0115(7) -0.0012(8)
O13 0.0563(13) 0.0251(9) 0.0172(8) -0.0023(7) 0.0028(8) 0.0155(9)
O14 0.0428(11) 0.0205(8) 0.0165(8) 0.0015(6) 0.0013(7) 0.0052(8)
O17 0.0503(13) 0.0326(11) 0.0211(9) -0.0009(9) 0.0004(9) 0.0153(10)
O18 0.0227(9) 0.0320(10) 0.0318(10) -0.0035(8) 0.0081(8) -0.0013(8)
O19 0.0525(13) 0.0283(10) 0.0224(9) 0.0042(8) 0.0119(9) 0.0123(10)
C4 0.0218(11) 0.0158(10) 0.0214(10) 0.0004(8) 0.0070(9) 0.0028(9)
C3 0.0200(11) 0.0153(10) 0.0251(11) 0.0002(8) 0.0067(9) 0.0009(9)
C1 0.0160(10) 0.0158(10) 0.0203(10) 0.0006(8) 0.0064(8) 0.0011(8)
C2 0.0216(11) 0.0130(9) 0.0185(10) 0.0021(8) 0.0056(8) 0.0023(8)
C5 0.0219(12) 0.0151(11) 0.0306(12) 0.0002(9) 0.0080(9) -0.0024(9)
C6 0.0316(13) 0.0161(10) 0.0249(11) -0.0018(9) 0.0071(10) -0.0026(10)
C8 0.0218(11) 0.0186(10) 0.0190(10) 0.0036(8) 0.0115(8) 0.0031(9)
C7 0.0173(10) 0.0151(9) 0.0135(9) 0.0006(8) 0.0055(8) 0.0004(8)
C9 0.0189(11) 0.0272(12) 0.0195(10) 0.0050(9) 0.0084(9) 0.0024(9)
C10 0.0242(11) 0.0150(10) 0.0188(10) -0.0005(8) 0.0092(9) 0.0013(9)
C11 0.0265(11) 0.0178(10) 0.0122(9) 0.0014(8) 0.0075(8) 0.0010(9)
C12 0.0256(12) 0.0177(10) 0.0166(10) 0.0011(9) 0.0058(8) -0.0020(9)

loop_
_atom_type_symbol
_atom_type_description
_atom_type_scat_dispersion_real
_atom_type_scat_dispersion_imag
_atom_type_scat_source
C C 0.0033 0.0016 'International Tables Vol C Tables 4.2.6.8 and 6.1.1.4'
H H 0.0000 0.0000 'International Tables Vol C Tables 4.2.6.8 and 6.1.1.4'
N N 0.0061 0.0033 'International Tables Vol C Tables 4.2.6.8 and 6.1.1.4'
O O 0.0106 0.0060 'International Tables Vol C Tables 4.2.6.8 and 6.1.1.4'
Cd Cd -0.8075 1.2024 'International Tables Vol C Tables 4.2.6.8 and 6.1.1.4'

loop_
_geom_angle_atom_site_label_1
_geom_angle_atom_site_label_2
_geom_angle_atom_site_label_3
_geom_angle
_geom_angle_site_symmetry_1
_geom_angle_site_symmetry_3
O15 Cd1 O5 99.60(10) . 2_545
O15 Cd1 O7 118.01(10) . 2
O5 Cd1 O7 84.97(7) 2_545 2
O15 Cd1 O3 96.00(10) . .
O5 Cd1 O3 125.08(7) 2_545 .
O7 Cd1 O3 131.03(7) 2 .
O15 Cd1 O6 88.10(9) . 2
O5 Cd1 O6 136.95(7) 2_545 2
O7 Cd1 O6 54.91(7) 2 2
O3 Cd1 O6 95.64(7) . 2
O15 Cd1 O2 150.27(9) . .
O5 Cd1 O2 97.85(7) 2_545 .
O7 Cd1 O2 87.30(7) 2 .
O3 Cd1 O2 54.29(6) . .
O6 Cd1 O2 95.35(7) 2 .
O15 Cd1 O4 78.12(8) . 2_545
O5 Cd1 O4 53.11(6) 2_545 2_545
O7 Cd1 O4 137.84(6) 2 2_545
O3 Cd1 O4 79.85(6) . 2_545
O6 Cd1 O4 164.88(6) 2 2_545
O2 Cd1 O4 93.65(6) . 2_545
O15 Cd1 C6 105.01(9) . 2
O5 Cd1 C6 111.41(7) 2_545 2
O7 Cd1 C6 27.37(7) 2 2
O3 Cd1 C6 114.59(7) . 2
O6 Cd1 C6 27.57(7) 2 2
O2 Cd1 C6 90.62(7) . 2
O4 Cd1 C6 164.37(7) 2_545 2
O15 Cd1 C2 123.18(10) . .
O5 Cd1 C2 113.53(7) 2_545 .
O7 Cd1 C2 109.98(8) 2 .
O3 Cd1 C2 27.19(6) . .
O6 Cd1 C2 96.18(7) 2 .
O2 Cd1 C2 27.10(6) . .
O4 Cd1 C2 86.39(6) 2_545 .
C6 Cd1 C2 103.86(7) 2 .
O12 Cd2 O16 98.95(8) 3_665 .
O12 Cd2 O2 156.34(6) 3_665 .
O16 Cd2 O2 93.20(7) . .
O12 Cd2 O10 118.85(6) 3_665 .
O16 Cd2 O10 90.84(7) . .
O2 Cd2 O10 80.94(6) . .
O12 Cd2 O4 84.84(7) 3_665 .
O16 Cd2 O4 77.02(7) . .
O2 Cd2 O4 78.18(6) . .
O10 Cd2 O4 155.10(6) . .
O12 Cd2 O1 91.54(7) 3_665 .
O16 Cd2 O1 148.93(7) . .
O2 Cd2 O1 68.29(6) . .
O10 Cd2 O1 109.55(6) . .
O4 Cd2 O1 74.90(6) . .
O12 Cd2 O9 86.78(6) 3_665 .
O16 Cd2 O9 139.90(7) . .
O2 Cd2 O9 96.91(6) . .
O10 Cd2 O9 53.07(6) . .
O4 Cd2 O9 143.06(6) . .
O1 Cd2 O9 69.42(6) . .
O18 Cd3 O11 165.28(7) . .
O18 Cd3 O17 92.18(8) . .
O11 Cd3 O17 100.42(8) . .
O18 Cd3 O19 91.38(8) . .
O11 Cd3 O19 99.28(8) . .
O17 Cd3 O19 74.40(8) . .
O18 Cd3 O8 87.98(7) . .
O11 Cd3 O8 77.54(6) . .
O17 Cd3 O8 138.63(7) . .
O19 Cd3 O8 146.98(7) . .
O18 Cd3 O9 95.02(7) . .
O11 Cd3 O9 81.67(6) . .
O17 Cd3 O9 72.63(7) . .
O19 Cd3 O9 146.59(7) . .
O8 Cd3 O9 66.16(6) . .
O18 Cd3 O13 89.62(8) . 3_655
O11 Cd3 O13 83.60(7) . 3_655
O17 Cd3 O13 148.64(7) . 3_655
O19 Cd3 O13 74.26(7) . 3_655
O8 Cd3 O13 72.72(6) . 3_655
O9 Cd3 O13 138.38(6) . 3_655
C4 O4 Cd2 132.95(16) . .
C4 O4 Cd1 85.79(13) . 2
Cd2 O4 Cd1 137.43(7) . 2
C4 O5 Cd1 99.97(15) . 2
C1 O1 Cd2 110.74(13) . .
C2 O2 Cd2 116.56(14) . .
C2 O2 Cd1 88.74(13) . .
Cd2 O2 Cd1 146.14(8) . .
C2 O3 Cd1 95.01(14) . .
C6 O6 Cd1 89.84(15) . 2_545
C6 O7 Cd1 93.60(16) . 2_545
C8 O9 Cd3 112.37(14) . .
C8 O9 Cd2 87.70(14) . .
Cd3 O9 Cd2 147.25(8) . .
C8 O10 Cd2 96.98(15) . .
C7 O8 Cd3 112.41(13) . .
C10 O11 Cd3 134.22(15) . .
C10 O12 Cd2 105.17(14) . 3_665
C12 O13 Cd3 136.25(16) . 3_655
O4 C4 O5 120.9(2) . .
O4 C4 C3 122.9(2) . .
O5 C4 C3 116.2(2) . .
C4 C3 C1 118.02(19) . .
O1 C1 C5 110.39(18) . .
O1 C1 C3 107.97(18) . .
C5 C1 C3 107.59(18) . .
O1 C1 C2 109.46(18) . .
C5 C1 C2 111.56(18) . .
C3 C1 C2 109.79(18) . .
O2 C2 O3 122.0(2) . .
O2 C2 C1 120.04(19) . .
O3 C2 C1 118.0(2) . .
O2 C2 Cd1 64.16(12) . .
O3 C2 Cd1 57.80(12) . .
C1 C2 Cd1 175.62(15) . .
C6 C5 C1 115.3(2) . .
O7 C6 O6 121.5(2) . .
O7 C6 C5 118.5(2) . .
O6 C6 C5 120.0(2) . .
O7 C6 Cd1 59.02(14) . 2_545
O6 C6 Cd1 62.59(13) . 2_545
C5 C6 Cd1 176.24(17) . 2_545
O9 C8 O10 122.2(2) . .
O9 C8 C7 119.7(2) . .
O10 C8 C7 118.2(2) . .
O8 C7 C8 107.16(18) . .
O8 C7 C9 110.77(17) . .
C8 C7 C9 109.71(18) . .
O8 C7 C11 109.58(18) . .
C8 C7 C11 108.90(17) . .
C9 C7 C11 110.63(18) . .
C10 C9 C7 116.96(19) . .
O11 C10 O12 122.0(2) . .
O11 C10 C9 122.6(2) . .
O12 C10 C9 115.4(2) . .
C12 C11 C7 114.01(17) . .
O14 C12 O13 123.5(2) . .
O14 C12 C11 118.00(19) . .
O13 C12 C11 118.47(19) . .

loop_
_geom_bond_atom_site_label_1
_geom_bond_atom_site_label_2
_geom_bond_distance
_geom_bond_site_symmetry_2
Cd1 O15 2.255(2) .
Cd1 O5 2.2690(19) 2_545
Cd1 O7 2.327(2) 2
Cd1 O3 2.3330(19) .
Cd1 O6 2.404(2) 2
Cd1 O2 2.4725(17) .
Cd1 O4 2.5787(18) 2_545
Cd1 C6 2.708(3) 2
Cd1 C2 2.747(2) .
Cd2 O12 2.2725(17) 3_665
Cd2 O16 2.276(2) .
Cd2 O2 2.3321(16) .
Cd2 O10 2.3498(18) .
Cd2 O4 2.4070(17) .
Cd2 O1 2.4174(18) .
Cd2 O9 2.5490(18) .
Cd3 O18 2.281(2) .
Cd3 O11 2.2992(18) .
Cd3 O17 2.296(2) .
Cd3 O19 2.304(2) .
Cd3 O8 2.3479(18) .
Cd3 O9 2.3913(17) .
Cd3 O13 2.4970(18) 3_655
O4 C4 1.248(3) .
O4 Cd1 2.5787(18) 2
O5 C4 1.263(3) .
O5 Cd1 2.2690(19) 2
O1 C1 1.437(3) .
O2 C2 1.252(3) .
O3 C2 1.260(3) .
O6 C6 1.253(3) .
O6 Cd1 2.404(2) 2_545
O7 C6 1.248(3) .
O7 Cd1 2.327(2) 2_545
O9 C8 1.254(3) .
O10 C8 1.255(3) .
O8 C7 1.424(3) .
O11 C10 1.242(3) .
O12 C10 1.270(3) .
O12 Cd2 2.2725(17) 3_665
O13 C12 1.268(3) .
O13 Cd3 2.4970(18) 3_655
O14 C12 1.249(3) .
C4 C3 1.502(3) .
C3 C1 1.529(3) .
C1 C5 1.527(3) .
C1 C2 1.541(3) .
C5 C6 1.511(3) .
C6 Cd1 2.708(3) 2_545
C8 C7 1.530(3) .
C7 C9 1.529(3) .
C7 C11 1.537(3) .
C9 C10 1.522(3) .
C11 C12 1.523(3) .
